data_2233539
loop_
_publ_author_name
'Fun, Hoong-Kun'
'Chantrapromma, Suchada'
'Dayananda, A. S.'
'Yathirajan, H. S.'
'Ramesha, A. R.'

_publ_section_title
;
 2-Amino-<i>N</i>-[3-(2-chlorobenzoyl)-5-ethylthiophen-2-yl]acetamide
;
_journal_coeditor_code IS5060
_journal_issue 2
_journal_name_full 'Acta Crystallographica Section E'
_journal_page_first o547
_journal_page_last o548
_journal_paper_doi 10.1107/S1600536812003261
_journal_volume 68
_journal_year 2012
_chemical_formula_iupac 'C15 H15 Cl N2 O2 S'
_chemical_formula_moiety 'C15 H15 Cl N2 O2 S'
_chemical_formula_sum 'C15 H15 Cl N2 O2 S'
_chemical_formula_weight 322.80
_chemical_melting_point_gt 417
_chemical_melting_point_lt 419
_chemical_name_systematic
;
2-Amino-<i>N</i>-[3-(2-chlorobenzoyl)-5-ethylthiophen-2-yl]acetamide
;
_space_group_IT_number 14
_symmetry_cell_setting monoclinic
_symmetry_space_group_name_Hall '-P 2ybc'
_symmetry_space_group_name_H-M 'P 1 21/c 1'
_atom_sites_solution_hydrogens geom
_atom_sites_solution_primary direct
_atom_sites_solution_secondary difmap
_audit_creation_method SHELXL-97
_cell_angle_alpha 90.00
_cell_angle_beta 91.2330(10)
_cell_angle_gamma 90.00
_cell_formula_units_Z 4
_cell_length_a 13.9784(11)
_cell_length_b 13.5565(11)
_cell_length_c 8.3334(7)
_cell_measurement_reflns_used 4184
_cell_measurement_temperature 293
_cell_measurement_theta_max 29.00
_cell_measurement_theta_min 1.46
_cell_volume 1578.8(2)
_computing_cell_refinement 'SAINT (Bruker, 2009)'
_computing_data_collection 'APEX2 (Bruker, 2009)'
_computing_data_reduction 'SAINT (Bruker, 2009)'
_computing_molecular_graphics 'SHELXTL (Sheldrick, 2008)'
_computing_publication_material
;
SHELXTL (Sheldrick, 2008) and PLATON (Spek, 2009)
;
_computing_structure_refinement 'SHELXTL (Sheldrick, 2008)'
_computing_structure_solution 'SHELXTL (Sheldrick, 2008)'
_diffrn_ambient_temperature 293
_diffrn_measured_fraction_theta_full 0.995
_diffrn_measured_fraction_theta_max 0.995
_diffrn_measurement_device_type 'Bruker APEX DUO CCD area-detector'
_diffrn_measurement_method '\f and \w scans'
_diffrn_radiation_monochromator graphite
_diffrn_radiation_source 'sealed tube'
_diffrn_radiation_type MoK\a
_diffrn_radiation_wavelength 0.71073
_diffrn_reflns_av_R_equivalents 0.0204
_diffrn_reflns_av_sigmaI/netI 0.0180
_diffrn_reflns_limit_h_max 19
_diffrn_reflns_limit_h_min -18
_diffrn_reflns_limit_k_max 17
_diffrn_reflns_limit_k_min -18
_diffrn_reflns_limit_l_max 11
_diffrn_reflns_limit_l_min -11
_diffrn_reflns_number 16034
_diffrn_reflns_theta_full 29.00
_diffrn_reflns_theta_max 29.00
_diffrn_reflns_theta_min 1.46
_diffrn_standards_number 0
_exptl_absorpt_coefficient_mu 0.379
_exptl_absorpt_correction_T_max 0.9019
_exptl_absorpt_correction_T_min 0.8166
_exptl_absorpt_correction_type multi-scan
_exptl_absorpt_process_details '(SADABS; Bruker, 2009)'
_exptl_crystal_colour Yellow
_exptl_crystal_density_diffrn 1.358
_exptl_crystal_density_method 'not measured'
_exptl_crystal_description Block
_exptl_crystal_F_000 672
_exptl_crystal_size_max 0.56
_exptl_crystal_size_mid 0.41
_exptl_crystal_size_min 0.28
_refine_diff_density_max 0.472
_refine_diff_density_min -0.282
_refine_ls_extinction_method none
_refine_ls_goodness_of_fit_ref 1.052
_refine_ls_hydrogen_treatment constr
_refine_ls_matrix_type full
_refine_ls_number_parameters 191
_refine_ls_number_reflns 4184
_refine_ls_number_restraints 0
_refine_ls_restrained_S_all 1.052
_refine_ls_R_factor_all 0.0640
_refine_ls_R_factor_gt 0.0493
_refine_ls_shift/su_max 0.001
_refine_ls_shift/su_mean 0.001
_refine_ls_structure_factor_coef Fsqd
_refine_ls_weighting_details 'calc w=1/[\s^2^(Fo^2^)+(0.0790P)^2^+0.4642P] where P=(Fo^2^+2Fc^2^)/3'
_refine_ls_weighting_scheme calc
_refine_ls_wR_factor_gt 0.1452
_refine_ls_wR_factor_ref 0.1628
_reflns_number_gt 3180
_reflns_number_total 4184
_reflns_threshold_expression I>2\s(I)
_cod_data_source_file is5060.cif
_cod_data_source_block I
_cod_original_sg_symbol_H-M 'P 21/c'
_cod_database_code 2233539
_cod_database_fobs_code 2233539

loop_
_symmetry_equiv_pos_as_xyz
'x, y, z'
'-x, y+1/2, -z+1/2'
'-x, -y, -z'
'x, -y-1/2, z-1/2'

loop_
_atom_site_type_symbol
_atom_site_label
_atom_site_fract_x
_atom_site_fract_y
_atom_site_fract_z
_atom_site_U_iso_or_equiv
_atom_site_adp_type
_atom_site_calc_flag
_atom_site_refinement_flags
_atom_site_occupancy
_atom_site_symmetry_multiplicity
Cl Cl1 0.44203(5) 0.00271(7) 0.78182(12) 0.1059(3) Uani d . 1 1
S S1 0.12494(4) 0.13080(4) 1.17920(6) 0.06549(19) Uani d . 1 1
O O1 0.19142(11) -0.04825(14) 0.72869(17) 0.0736(5) Uani d . 1 1
O O2 -0.03578(13) 0.17865(14) 1.0035(2) 0.0834(5) Uani d . 1 1
N N1 0.06864(11) 0.08376(12) 0.87282(19) 0.0516(4) Uani d . 1 1
H H1N1 0.0845 0.0597 0.7864 0.062 Uiso d R 1 1
N N2 -0.02762(16) 0.09813(17) 0.5929(3) 0.0771(5) Uani d . 1 1
H H1N2 -0.0804 0.0735 0.5496 0.093 Uiso d R 1 1
H H2N2 -0.0066 0.1416 0.5262 0.093 Uiso d R 1 1
C C1 0.40677(15) -0.11245(19) 0.8517(3) 0.0658(5) Uani d . 1 1
C C2 0.47451(19) -0.1860(3) 0.8745(3) 0.0863(8) Uani d . 1 1
H H2A 0.5387 -0.1741 0.8543 0.104 Uiso calc R 1 1
C C3 0.4451(2) -0.2771(2) 0.9274(3) 0.0897(8) Uani d . 1 1
H H3A 0.4899 -0.3274 0.9402 0.108 Uiso calc R 1 1
C C4 0.3506(2) -0.2951(2) 0.9617(3) 0.0834(7) Uani d . 1 1
H H4A 0.3319 -0.3566 0.9988 0.100 Uiso calc R 1 1
C C5 0.28426(17) -0.22083(18) 0.9404(3) 0.0694(6) Uani d . 1 1
H H5A 0.2206 -0.2324 0.9645 0.083 Uiso calc R 1 1
C C6 0.31130(13) -0.12879(15) 0.8834(2) 0.0545(4) Uani d . 1 1
C C7 0.23554(13) -0.05129(16) 0.8577(2) 0.0540(4) Uani d . 1 1
C C8 0.21449(13) 0.01234(14) 0.9924(2) 0.0506(4) Uani d . 1 1
C C9 0.13424(13) 0.07179(14) 0.9968(2) 0.0497(4) Uani d . 1 1
C C10 0.23183(18) 0.07790(18) 1.2498(3) 0.0677(6) Uani d . 1 1
C C11 0.26932(16) 0.01788(16) 1.1402(2) 0.0606(5) Uani d . 1 1
H H11A 0.3258 -0.0171 1.1580 0.073 Uiso calc R 1 1
C C12 0.2683(3) 0.1027(3) 1.4170(3) 0.1028(10) Uani d . 1 1
H H12A 0.2203 0.0829 1.4930 0.123 Uiso calc R 1 1
H H12B 0.3253 0.0639 1.4394 0.123 Uiso calc R 1 1
C C13 0.2909(3) 0.2061(3) 1.4438(5) 0.1304(15) Uani d . 1 1
H H13A 0.3160 0.2147 1.5510 0.196 Uiso calc R 1 1
H H13B 0.2339 0.2450 1.4296 0.196 Uiso calc R 1 1
H H13C 0.3378 0.2270 1.3684 0.196 Uiso calc R 1 1
C C14 -0.01269(14) 0.13727(14) 0.8807(3) 0.0568(4) Uani d . 1 1
C C15 -0.07268(15) 0.14234(17) 0.7292(3) 0.0642(5) Uani d . 1 1
H H15A -0.1331 0.1092 0.7468 0.077 Uiso calc R 1 1
H H15B -0.0865 0.2109 0.7050 0.077 Uiso calc R 1 1

loop_
_atom_site_aniso_label
_atom_site_aniso_U_11
_atom_site_aniso_U_22
_atom_site_aniso_U_33
_atom_site_aniso_U_12
_atom_site_aniso_U_13
_atom_site_aniso_U_23
Cl1 0.0672(4) 0.1184(7) 0.1321(7) -0.0118(4) 0.0012(4) 0.0488(5)
S1 0.0777(4) 0.0644(3) 0.0544(3) -0.0016(2) 0.0008(2) -0.0138(2)
O1 0.0712(9) 0.1004(12) 0.0487(7) 0.0291(9) -0.0113(6) -0.0111(7)
O2 0.0772(11) 0.0864(12) 0.0864(11) 0.0238(9) 0.0016(9) -0.0235(10)
N1 0.0509(8) 0.0529(9) 0.0509(8) 0.0057(7) -0.0018(6) -0.0039(6)
N2 0.0811(13) 0.0784(13) 0.0710(12) 0.0116(11) -0.0191(10) -0.0050(10)
C1 0.0517(10) 0.0825(15) 0.0631(12) 0.0085(10) -0.0008(9) 0.0073(11)
C2 0.0599(13) 0.119(2) 0.0801(16) 0.0295(14) -0.0003(11) 0.0058(16)
C3 0.095(2) 0.0887(19) 0.0849(17) 0.0402(16) -0.0130(14) -0.0049(15)
C4 0.099(2) 0.0647(14) 0.0851(17) 0.0086(13) -0.0192(14) -0.0007(12)
C5 0.0655(13) 0.0703(14) 0.0720(13) -0.0003(10) -0.0114(10) 0.0000(11)
C6 0.0497(9) 0.0654(12) 0.0483(9) 0.0070(8) -0.0045(7) -0.0031(8)
C7 0.0470(9) 0.0654(11) 0.0494(9) 0.0045(8) -0.0027(7) 0.0002(8)
C8 0.0477(9) 0.0560(10) 0.0478(9) -0.0027(7) -0.0047(7) -0.0009(7)
C9 0.0518(9) 0.0492(9) 0.0480(9) -0.0050(7) -0.0003(7) -0.0030(7)
C10 0.0822(14) 0.0698(13) 0.0505(10) -0.0120(11) -0.0132(10) -0.0024(9)
C11 0.0608(11) 0.0649(12) 0.0555(10) -0.0065(9) -0.0135(9) 0.0017(9)
C12 0.129(3) 0.121(2) 0.0574(13) -0.024(2) -0.0235(15) -0.0127(15)
C13 0.131(3) 0.144(3) 0.114(3) 0.016(2) -0.040(2) -0.072(3)
C14 0.0534(10) 0.0485(10) 0.0686(12) 0.0021(8) 0.0015(9) -0.0005(9)
C15 0.0538(11) 0.0601(12) 0.0784(14) 0.0042(9) -0.0054(9) 0.0132(10)

loop_
_atom_type_symbol
_atom_type_description
_atom_type_scat_dispersion_real
_atom_type_scat_dispersion_imag
_atom_type_scat_source
C C 0.0033 0.0016 'International Tables Vol C Tables 4.2.6.8 and 6.1.1.4'
H H 0.0000 0.0000 'International Tables Vol C Tables 4.2.6.8 and 6.1.1.4'
N N 0.0061 0.0033 'International Tables Vol C Tables 4.2.6.8 and 6.1.1.4'
O O 0.0106 0.0060 'International Tables Vol C Tables 4.2.6.8 and 6.1.1.4'
S S 0.1246 0.1234 'International Tables Vol C Tables 4.2.6.8 and 6.1.1.4'
Cl Cl 0.1484 0.1585 'International Tables Vol C Tables 4.2.6.8 and 6.1.1.4'

loop_
_geom_angle_atom_site_label_1
_geom_angle_atom_site_label_2
_geom_angle_atom_site_label_3
_geom_angle
C9 S1 C10 91.49(10)
C14 N1 C9 125.06(17)
C14 N1 H1N1 119.8
C9 N1 H1N1 114.9
C15 N2 H1N2 96.0
C15 N2 H2N2 112.5
H1N2 N2 H2N2 106.7
C6 C1 C2 121.2(2)
C6 C1 Cl1 119.25(17)
C2 C1 Cl1 119.6(2)
C3 C2 C1 118.8(3)
C3 C2 H2A 120.6
C1 C2 H2A 120.6
C2 C3 C4 121.2(2)
C2 C3 H3A 119.4
C4 C3 H3A 119.4
C5 C4 C3 119.3(3)
C5 C4 H4A 120.3
C3 C4 H4A 120.3
C4 C5 C6 120.8(2)
C4 C5 H5A 119.6
C6 C5 H5A 119.6
C1 C6 C5 118.6(2)
C1 C6 C7 122.7(2)
C5 C6 C7 118.68(18)
O1 C7 C8 123.42(18)
O1 C7 C6 119.14(18)
C8 C7 C6 117.31(16)
C9 C8 C11 111.39(17)
C9 C8 C7 123.05(16)
C11 C8 C7 125.47(18)
N1 C9 C8 125.22(16)
N1 C9 S1 123.04(14)
C8 C9 S1 111.74(13)
C11 C10 C12 129.4(3)
C11 C10 S1 111.37(15)
C12 C10 S1 119.2(2)
C10 C11 C8 114.0(2)
C10 C11 H11A 123.0
C8 C11 H11A 123.0
C13 C12 C10 115.1(3)
C13 C12 H12A 108.5
C10 C12 H12A 108.5
C13 C12 H12B 108.5
C10 C12 H12B 108.5
H12A C12 H12B 107.5
C12 C13 H13A 109.5
C12 C13 H13B 109.5
H13A C13 H13B 109.5
C12 C13 H13C 109.5
H13A C13 H13C 109.5
H13B C13 H13C 109.5
O2 C14 N1 121.8(2)
O2 C14 C15 122.17(19)
N1 C14 C15 116.03(18)
N2 C15 C14 113.44(17)
N2 C15 H15A 108.9
C14 C15 H15A 108.9
N2 C15 H15B 108.9
C14 C15 H15B 108.9
H15A C15 H15B 107.7

loop_
_geom_bond_atom_site_label_1
_geom_bond_atom_site_label_2
_geom_bond_distance
Cl1 C1 1.741(3)
S1 C9 1.7248(18)
S1 C10 1.748(3)
O1 C7 1.229(2)
O2 C14 1.217(3)
N1 C14 1.351(2)
N1 C9 1.376(2)
N1 H1N1 0.8253
N2 C15 1.441(3)
N2 H1N2 0.8805
N2 H2N2 0.8655
C1 C6 1.384(3)
C1 C2 1.386(3)
C2 C3 1.376(5)
C2 H2A 0.9300
C3 C4 1.379(4)
C3 H3A 0.9300
C4 C5 1.378(3)
C4 H4A 0.9300
C5 C6 1.390(3)
C5 H5A 0.9300
C6 C7 1.504(3)
C7 C8 1.451(3)
C8 C9 1.382(3)
C8 C11 1.438(3)
C10 C11 1.338(3)
C10 C12 1.511(3)
C11 H11A 0.9300
C12 C13 1.454(5)
C12 H12A 0.9700
C12 H12B 0.9700
C13 H13A 0.9600
C13 H13B 0.9600
C13 H13C 0.9600
C14 C15 1.502(3)
C15 H15A 0.9700
C15 H15B 0.9700

loop_
_geom_hbond_atom_site_label_D
_geom_hbond_atom_site_label_H
_geom_hbond_atom_site_label_A
_geom_hbond_site_symmetry_A
_geom_hbond_distance_DH
_geom_hbond_distance_HA
_geom_hbond_distance_DA
_geom_hbond_angle_DHA
_geom_hbond_publ_flag
N1 H1N1 O1 1_555 0.83 2.15 2.771(2) 132 y
N2 H2N2 O2 4_565 0.87 2.48 3.118(3) 131 y
C15 H15B O2 4_565 0.97 2.37 3.120(3) 134 y
C15 H15A Cg1 3_557 0.97 2.75 3.530(2) 238 y

loop_
_geom_torsion_atom_site_label_1
_geom_torsion_atom_site_label_2
_geom_torsion_atom_site_label_3
_geom_torsion_atom_site_label_4
_geom_torsion
C6 C1 C2 C3 1.0(4)
Cl1 C1 C2 C3 -179.0(2)
C1 C2 C3 C4 -1.7(4)
C2 C3 C4 C5 0.9(4)
C3 C4 C5 C6 0.7(4)
C2 C1 C6 C5 0.6(3)
Cl1 C1 C6 C5 -179.48(17)
C2 C1 C6 C7 -179.0(2)
Cl1 C1 C6 C7 1.0(3)
C4 C5 C6 C1 -1.4(3)
C4 C5 C6 C7 178.2(2)
C1 C6 C7 O1 92.5(3)
C5 C6 C7 O1 -87.0(3)
C1 C6 C7 C8 -91.3(2)
C5 C6 C7 C8 89.1(2)
O1 C7 C8 C9 10.0(3)
C6 C7 C8 C9 -166.00(18)
O1 C7 C8 C11 -174.0(2)
C6 C7 C8 C11 10.0(3)
C14 N1 C9 C8 175.84(19)
C14 N1 C9 S1 -4.1(3)
C11 C8 C9 N1 178.71(18)
C7 C8 C9 N1 -4.8(3)
C11 C8 C9 S1 -1.3(2)
C7 C8 C9 S1 175.21(15)
C10 S1 C9 N1 -178.53(17)
C10 S1 C9 C8 1.49(16)
C9 S1 C10 C11 -1.31(19)
C9 S1 C10 C12 179.3(2)
C12 C10 C11 C8 -179.9(3)
S1 C10 C11 C8 0.8(3)
C9 C8 C11 C10 0.3(3)
C7 C8 C11 C10 -176.1(2)
C11 C10 C12 C13 118.6(4)
S1 C10 C12 C13 -62.2(4)
C9 N1 C14 O2 -1.6(3)
C9 N1 C14 C15 178.49(18)
O2 C14 C15 N2 173.2(2)
N1 C14 C15 N2 -6.9(3)

loop_
_cod_related_entry_id
_cod_related_entry_database
_cod_related_entry_code
1 ChemSpider 12286585
